data_9000057
loop_
_publ_author_name
'Donnay, G.'
'Donnay, J. D. H.'

_publ_section_title
;
 The crystallography of bastnaesite, parasite, roentgenite, and synchisite
;
_journal_name_full 'American Mineralogist'
_journal_page_first 932
_journal_page_last 963
_journal_volume 38
_journal_year 1953
_chemical_formula_structural CaCe2(CO3)3F2
_chemical_formula_sum 'C3 Ca Ce2 F2 O9'
_chemical_name_mineral Parisite-(Ce)
_space_group_IT_number 146
_symmetry_space_group_name_Hall 'R 3'
_symmetry_space_group_name_H-M 'R 3 :H'
_cell_angle_alpha 90
_cell_angle_beta 90
_cell_angle_gamma 120
_cell_length_a 7.12
_cell_length_b 7.12
_cell_length_c 84.1
_cell_formula_units_Z 18
_cell_volume 3692.212
_database_code_amcsd 0000060
_exptl_crystal_density_diffrn 3.386
_cod_original_cell_volume 3692.211
_cod_original_sg_symbol_H-M 'R 3'
_cod_original_formula_sum 'Ce2 Ca C O3 F2'
_cod_database_code 9000057

loop_
_space_group_symop_operation_xyz
x,y,z
2/3+x,1/3+y,1/3+z
1/3+x,2/3+y,2/3+z
-y,x-y,z
2/3-y,1/3+x-y,1/3+z
1/3-y,2/3+x-y,2/3+z
-x+y,-x,z
2/3-x+y,1/3-x,1/3+z
1/3-x+y,2/3-x,2/3+z

loop_
_atom_site_label
_atom_site_fract_x
_atom_site_fract_y
_atom_site_fract_z
Ce1 0.33333 0.00000 0.00000
Ce2 0.33333 0.00000 0.10800
Ce3 0.33333 0.00000 0.16700
Ce4 0.33333 0.00000 0.27500
Ca1 0.33333 0.00000 0.05400
Ca2 0.33333 0.00000 0.22100
C1 0.24500 0.33333 0.13800
C2 0.24500 0.33333 0.30400
O1 0.06700 0.33333 0.13800
O2 0.06700 0.33333 0.30400
O3 0.33333 0.33333 0.12400
O4 0.33333 0.33333 0.15100
O5 0.33333 0.33333 0.29100
O6 0.33333 0.33333 0.31700
F1 0.00000 0.00000 0.00000
F2 0.00000 0.00000 0.33333
F3 0.00000 0.00000 0.66667
F4 0.00000 0.00000 0.10800
F5 0.00000 0.00000 0.44100
F6 0.00000 0.00000 0.77500
F7 0.00000 0.00000 0.16700
F8 0.00000 0.00000 0.50000
F9 0.00000 0.00000 0.83400
F10 0.00000 0.00000 0.27500
F11 0.00000 0.00000 0.60800
F12 0.00000 0.00000 0.94200

loop_
_cod_related_entry_id
_cod_related_entry_database
_cod_related_entry_code
1 AMCSD 0000060
